data_7021580
loop_
_publ_author_name
'Goswami, Soumyabrata'
'Adhikary, Amit'
'Jena, Himanshu Sekhar'
'Konar, Sanjit'

_publ_section_title
;
 Lanthanide based coordination polymers chill, relax under magnetic field
 and also fluoresce.
;
_journal_issue 27
_journal_name_full 'Dalton transactions (Cambridge, England : 2003)'
_journal_page_first 9813
_journal_page_last 9817
_journal_paper_doi 10.1039/c3dt51195b
_journal_volume 42
_journal_year 2013
_chemical_formula_moiety 'C10 H4 Na Nd O17 '
_chemical_formula_sum 'C10 H4 Na Nd O17'
_chemical_formula_weight 563.36
_chemical_name_systematic
; 
 ? 
;
_space_group_IT_number 11
_symmetry_cell_setting monoclinic
_symmetry_space_group_name_Hall '-P 2yb'
_symmetry_space_group_name_H-M 'P 1 21/m 1'
_atom_sites_solution_primary direct
_atom_sites_solution_secondary difmap
_audit_creation_method SHELXL-97
_cell_angle_alpha 90.00
_cell_angle_beta 113.076(9)
_cell_angle_gamma 90.00
_cell_formula_units_Z 2
_cell_length_a 6.8297(9)
_cell_length_b 16.024(3)
_cell_length_c 8.1490(13)
_cell_measurement_reflns_used 1762
_cell_measurement_temperature 296(2)
_cell_measurement_theta_max 28.67
_cell_measurement_theta_min 4.12
_cell_volume 820.5(2)
_computing_structure_refinement 'SHELXL-97 (Sheldrick, 1997)'
_computing_structure_solution 'SHELXS-97 (Sheldrick, 1990)'
_diffrn_ambient_temperature 296(2)
_diffrn_measured_fraction_theta_full 1.00
_diffrn_measured_fraction_theta_max 1.00
_diffrn_measurement_device_type APEX-II
_diffrn_radiation_monochromator graphite
_diffrn_radiation_source 'fine-focus sealed tube'
_diffrn_radiation_type MoK\a
_diffrn_radiation_wavelength 0.71073
_diffrn_reflns_av_R_equivalents 0.0229
_diffrn_reflns_av_unetI/netI 0.0296
_diffrn_reflns_limit_h_max 8
_diffrn_reflns_limit_h_min -9
_diffrn_reflns_limit_k_max 21
_diffrn_reflns_limit_k_min -12
_diffrn_reflns_limit_l_max 10
_diffrn_reflns_limit_l_min -10
_diffrn_reflns_number 5366
_diffrn_reflns_theta_full 28.69
_diffrn_reflns_theta_max 28.69
_diffrn_reflns_theta_min 2.54
_exptl_absorpt_coefficient_mu 3.287
_exptl_absorpt_correction_T_max 0.454
_exptl_absorpt_correction_T_min 0.262
_exptl_absorpt_correction_type multi-scan
_exptl_absorpt_process_details multi-scan
_exptl_crystal_colour Yellow
_exptl_crystal_density_diffrn 2.264
_exptl_crystal_density_method 'not measured'
_exptl_crystal_description Needle
_exptl_crystal_F_000 542.0
_exptl_crystal_size_max 0.42
_exptl_crystal_size_mid 0.36
_exptl_crystal_size_min 0.24
_refine_diff_density_max 1.996
_refine_diff_density_min -1.482
_refine_diff_density_rms 0.190
_refine_ls_extinction_method none
_refine_ls_goodness_of_fit_ref 1.067
_refine_ls_hydrogen_treatment constr
_refine_ls_matrix_type full
_refine_ls_number_parameters 142
_refine_ls_number_reflns 2187
_refine_ls_number_restraints 0
_refine_ls_restrained_S_all 1.067
_refine_ls_R_factor_all 0.0346
_refine_ls_R_factor_gt 0.0337
_refine_ls_shift/su_max 0.000
_refine_ls_shift/su_mean 0.000
_refine_ls_structure_factor_coef Fsqd
_refine_ls_weighting_details 'calc w=1/[\s^2^(Fo^2^)+(0.1000P)^2^+0.3368P] where P=(Fo^2^+2Fc^2^)/3'
_refine_ls_weighting_scheme calc
_refine_ls_wR_factor_gt 0.1195
_refine_ls_wR_factor_ref 0.1204
_reflns_number_gt 1993
_reflns_number_total 2187
_reflns_threshold_expression >2sigma(I)
_cod_data_source_file c3dt51195b.txt
_cod_data_source_block Complex2
_cod_depositor_comments
;
The following automatic conversions were performed:

'_symmetry_cell_setting' value 'Monoclinic' changed to 'monoclinic'
according to /home/saulius/struct/CIF-dictionaries/cif_core.dic
dictionary named 'cif_core.dic' version 2.4.2 from 2011-04-26.

Automatic conversion script
Id: cif_fix_values 1891 2012-01-12 08:04:46Z andrius 
;
_cod_original_sg_symbol_H-M 'P 21/m'
_cod_database_code 7021580

loop_
_symmetry_equiv_pos_as_xyz
'x, y, z'
'-x, y+1/2, -z'
'-x, -y, -z'
'x, -y-1/2, z'

loop_
_atom_site_label
_atom_site_type_symbol
_atom_site_fract_x
_atom_site_fract_y
_atom_site_fract_z
_atom_site_U_iso_or_equiv
_atom_site_adp_type
_atom_site_occupancy
_atom_site_symmetry_multiplicity
_atom_site_calc_flag
_atom_site_refinement_flags
Nd1 Nd 0.33771(4) 0.2500 0.96102(4) 0.00957(15) Uani 1 2 d S
O1 O 0.0503(5) 0.15260(19) 0.8092(4) 0.0171(6) Uani 1 1 d .
O2 O 0.2034(5) -0.0189(2) 0.9355(4) 0.0193(7) Uani 1 1 d .
O4 O -0.3796(5) -0.0349(2) 0.3735(4) 0.0201(7) Uani 1 1 d .
O7 O 0.5724(5) 0.34851(19) 0.8739(4) 0.0150(6) Uani 1 1 d .
O9 O 0.6866(6) 0.2500 1.2129(6) 0.0151(9) Uani 1 2 d S
H9 H 0.6821 0.2195 1.2921 0.023 Uiso 0.50 1 calc PR
O6 O 0.2741(7) 0.2500 0.6226(6) 0.0182(9) Uani 1 2 d S
O8 O 0.3849(5) 0.3778(2) 1.1459(4) 0.0189(7) Uani 1 1 d .
H8 H 0.3198 0.4167 1.0824 0.028 Uiso 1 1 calc R
O3 O -0.0486(6) -0.1341(2) 0.6488(5) 0.0200(7) Uani 1 1 d .
O5 O -0.3324(5) 0.1392(2) 0.4945(5) 0.0185(7) Uani 1 1 d .
O10 O 0.0738(8) 0.2500 1.0997(7) 0.0225(10) Uani 1 2 d S
H10 H 0.1022 0.2875 1.1739 0.034 Uiso 0.50 1 calc PR
C8 C -0.0797(7) -0.0572(3) 0.6539(6) 0.0148(8) Uani 1 1 d .
C7 C 0.0499(6) -0.0001(3) 0.7950(5) 0.0125(8) Uani 1 1 d .
C9 C -0.2462(6) -0.0087(3) 0.5150(6) 0.0132(8) Uani 1 1 d .
C6 C -0.0270(6) 0.0845(3) 0.7376(6) 0.0123(8) Uani 1 1 d .
C10 C -0.2199(6) 0.0788(3) 0.5730(6) 0.0125(8) Uani 1 1 d .
Na1 Na 0.7219(4) 0.2500 0.7175(4) 0.0189(5) Uani 1 2 d S

loop_
_atom_site_aniso_label
_atom_site_aniso_U_11
_atom_site_aniso_U_22
_atom_site_aniso_U_33
_atom_site_aniso_U_23
_atom_site_aniso_U_13
_atom_site_aniso_U_12
Nd1 0.0109(2) 0.0056(2) 0.0108(2) 0.000 0.00287(15) 0.000
O1 0.0190(14) 0.0086(15) 0.0213(17) -0.0023(12) 0.0054(13) -0.0030(12)
O2 0.0200(15) 0.0148(17) 0.0166(16) -0.0003(12) 0.0001(12) 0.0021(12)
O4 0.0172(14) 0.0221(18) 0.0185(17) -0.0081(13) 0.0044(13) -0.0038(13)
O7 0.0166(13) 0.0096(15) 0.0173(15) -0.0002(12) 0.0050(12) -0.0024(11)
O9 0.0139(19) 0.008(2) 0.017(2) 0.000 -0.0010(17) 0.000
O6 0.023(2) 0.012(2) 0.013(2) 0.000 0.0011(18) 0.000
O8 0.0231(16) 0.0105(15) 0.0177(16) -0.0040(12) 0.0023(13) 0.0018(12)
O3 0.0325(18) 0.0060(15) 0.0228(18) -0.0011(12) 0.0122(15) -0.0010(12)
O5 0.0177(15) 0.0137(17) 0.0169(15) -0.0022(14) -0.0009(12) 0.0032(11)
O10 0.035(3) 0.016(3) 0.030(3) 0.000 0.027(2) 0.000
C8 0.0189(18) 0.011(2) 0.017(2) 0.0017(16) 0.0104(17) -0.0006(16)
C7 0.0157(18) 0.011(2) 0.0110(19) -0.0023(15) 0.0056(16) -0.0037(15)
C9 0.0119(17) 0.014(2) 0.014(2) -0.0061(16) 0.0054(16) -0.0056(15)
C6 0.0138(17) 0.010(2) 0.014(2) -0.0013(15) 0.0065(16) -0.0018(14)
C10 0.0147(17) 0.010(2) 0.013(2) -0.0005(15) 0.0066(16) -0.0022(15)
Na1 0.0268(13) 0.0097(13) 0.0249(14) 0.000 0.0152(12) 0.000

loop_
_atom_type_symbol
_atom_type_description
_atom_type_scat_dispersion_real
_atom_type_scat_dispersion_imag
_atom_type_scat_source
C C 0.0033 0.0016 'International Tables Vol C Tables 4.2.6.8 and 6.1.1.4'
Na Na 0.0362 0.0249 'International Tables Vol C Tables 4.2.6.8 and 6.1.1.4'
Nd Nd -0.1943 3.0179 'International Tables Vol C Tables 4.2.6.8 and 6.1.1.4'
O O 0.0106 0.0060 'International Tables Vol C Tables 4.2.6.8 and 6.1.1.4'
H H 0.0000 0.0000 'International Tables Vol C Tables 4.2.6.8 and 6.1.1.4'

loop_
_geom_angle_atom_site_label_1
_geom_angle_atom_site_label_2
_geom_angle_atom_site_label_3
_geom_angle
_geom_angle_site_symmetry_1
_geom_angle_site_symmetry_3
O1 Nd1 O1 79.83(15) . 4_565
O1 Nd1 O9 138.49(8) . .
O1 Nd1 O9 138.49(8) 4_565 .
O1 Nd1 O10 69.21(12) . .
O1 Nd1 O10 69.21(12) 4_565 .
O9 Nd1 O10 105.05(17) . .
O1 Nd1 O8 136.34(11) . .
O1 Nd1 O8 70.54(11) 4_565 .
O9 Nd1 O8 69.01(9) . .
O10 Nd1 O8 70.62(10) . .
O1 Nd1 O8 70.54(11) . 4_565
O1 Nd1 O8 136.34(11) 4_565 4_565
O9 Nd1 O8 69.01(9) . 4_565
O10 Nd1 O8 70.62(10) . 4_565
O8 Nd1 O8 110.86(16) . 4_565
O1 Nd1 O7 136.74(10) . .
O1 Nd1 O7 86.04(10) 4_565 .
O9 Nd1 O7 73.88(11) . .
O10 Nd1 O7 141.24(7) . .
O8 Nd1 O7 73.23(11) . .
O8 Nd1 O7 137.27(11) 4_565 .
O1 Nd1 O7 86.04(10) . 4_565
O1 Nd1 O7 136.74(10) 4_565 4_565
O9 Nd1 O7 73.88(11) . 4_565
O10 Nd1 O7 141.24(7) . 4_565
O8 Nd1 O7 137.27(11) . 4_565
O8 Nd1 O7 73.23(11) 4_565 4_565
O7 Nd1 O7 76.82(14) . 4_565
O1 Nd1 O6 72.34(11) . .
O1 Nd1 O6 72.34(11) 4_565 .
O9 Nd1 O6 125.80(15) . .
O10 Nd1 O6 129.14(17) . .
O8 Nd1 O6 124.50(8) . .
O8 Nd1 O6 124.50(8) 4_565 .
O7 Nd1 O6 64.41(10) . .
O7 Nd1 O6 64.41(10) 4_565 .
O1 Nd1 Na1 108.32(8) . .
O1 Nd1 Na1 108.32(8) 4_565 .
O9 Nd1 Na1 78.32(11) . .
O10 Nd1 Na1 176.63(14) . .
O8 Nd1 Na1 111.00(8) . .
O8 Nd1 Na1 111.00(8) 4_565 .
O7 Nd1 Na1 39.30(7) . .
O7 Nd1 Na1 39.30(7) 4_565 .
O6 Nd1 Na1 47.49(11) . .
O1 Nd1 Na1 40.86(7) . 1_455
O1 Nd1 Na1 40.86(7) 4_565 1_455
O9 Nd1 Na1 157.94(11) . 1_455
O10 Nd1 Na1 52.88(14) . 1_455
O8 Nd1 Na1 99.59(8) . 1_455
O8 Nd1 Na1 99.59(8) 4_565 1_455
O7 Nd1 Na1 122.18(8) . 1_455
O7 Nd1 Na1 122.18(8) 4_565 1_455
O6 Nd1 Na1 76.26(11) . 1_455
Na1 Nd1 Na1 123.74(7) . 1_455
C6 O1 Nd1 154.8(3) . .
C6 O1 Na1 103.4(2) . 1_455
Nd1 O1 Na1 101.24(12) . 1_455
Na1 O7 Nd1 100.35(11) . .
Nd1 O9 H9 109.5 . .
Nd1 O6 Na1 89.81(14) . .
Nd1 O8 H8 109.5 . .
C10 O5 Na1 107.3(3) . 1_455
Nd1 O10 H10 109.5 . .
O3 C8 C7 125.6(4) . .
O3 C8 C9 125.7(4) . .
C7 C8 C9 108.7(4) . .
O2 C7 C6 125.7(4) . .
O2 C7 C8 127.0(4) . .
C6 C7 C8 107.3(4) . .
O4 C9 C10 125.4(4) . .
O4 C9 C8 127.2(4) . .
C10 C9 C8 107.3(4) . .
O1 C6 C7 128.7(4) . .
O1 C6 C10 122.9(4) . .
C7 C6 C10 108.4(3) . .
O1 C6 Na1 53.7(2) . 1_455
C7 C6 Na1 157.4(3) . 1_455
C10 C6 Na1 74.2(2) . 1_455
O5 C10 C9 127.1(4) . .
O5 C10 C6 125.0(4) . .
C9 C10 C6 107.8(4) . .
O5 C10 Na1 50.0(2) . 1_455
C9 C10 Na1 163.4(3) . 1_455
C6 C10 Na1 78.4(2) . 1_455
O5 Na1 O5 92.3(2) 1_655 4_665
O5 Na1 O7 86.97(12) 1_655 4_565
O5 Na1 O7 149.64(16) 4_665 4_565
O5 Na1 O7 149.64(16) 1_655 .
O5 Na1 O7 86.97(12) 4_665 .
O7 Na1 O7 78.84(15) 4_565 .
O5 Na1 O1 120.68(15) 1_655 4_665
O5 Na1 O1 68.98(11) 4_665 4_665
O7 Na1 O1 135.89(16) 4_565 4_665
O7 Na1 O1 87.30(11) . 4_665
O5 Na1 O1 68.98(11) 1_655 1_655
O5 Na1 O1 120.68(15) 4_665 1_655
O7 Na1 O1 87.30(11) 4_565 1_655
O7 Na1 O1 135.89(16) . 1_655
O1 Na1 O1 74.10(15) 4_665 1_655
O5 Na1 O6 87.96(12) 1_655 .
O5 Na1 O6 87.96(12) 4_665 .
O7 Na1 O6 61.68(11) 4_565 .
O7 Na1 O6 61.68(11) . .
O1 Na1 O6 142.67(7) 4_665 .
O1 Na1 O6 142.67(7) 1_655 .
O5 Na1 C10 22.76(11) 1_655 1_655
O5 Na1 C10 111.44(15) 4_665 1_655
O7 Na1 C10 76.73(10) 4_565 1_655
O7 Na1 C10 154.75(13) . 1_655
O1 Na1 C10 114.91(13) 4_665 1_655
O1 Na1 C10 49.09(10) 1_655 1_655
O6 Na1 C10 100.51(10) . 1_655
O5 Na1 C10 111.44(15) 1_655 4_665
O5 Na1 C10 22.76(11) 4_665 4_665
O7 Na1 C10 154.75(13) 4_565 4_665
O7 Na1 C10 76.73(10) . 4_665
O1 Na1 C10 49.09(10) 4_665 4_665
O1 Na1 C10 114.91(13) 1_655 4_665
O6 Na1 C10 100.51(10) . 4_665
C10 Na1 C10 126.49(17) 1_655 4_665
O5 Na1 C6 124.80(15) 1_655 4_665
O5 Na1 C6 49.31(11) 4_665 4_665
O7 Na1 C6 147.01(14) 4_565 4_665
O7 Na1 C6 76.23(10) . 4_665
O1 Na1 C6 22.92(10) 4_665 4_665
O1 Na1 C6 95.78(12) 1_655 4_665
O6 Na1 C6 121.55(8) . 4_665
C10 Na1 C6 128.79(13) 1_655 4_665
C10 Na1 C6 27.40(11) 4_665 4_665
O5 Na1 C6 49.31(11) 1_655 1_655
O5 Na1 C6 124.80(15) 4_665 1_655
O7 Na1 C6 76.23(10) 4_565 1_655
O7 Na1 C6 147.01(14) . 1_655
O1 Na1 C6 95.78(12) 4_665 1_655
O1 Na1 C6 22.92(10) 1_655 1_655
O6 Na1 C6 121.55(9) . 1_655
C10 Na1 C6 27.40(11) 1_655 1_655
C10 Na1 C6 128.79(13) 4_665 1_655
C6 Na1 C6 115.97(16) 4_665 1_655
O5 Na1 Nd1 116.31(11) 1_655 .
O5 Na1 Nd1 116.31(11) 4_665 .
O7 Na1 Nd1 40.35(8) 4_565 .
O7 Na1 Nd1 40.35(8) . .
O1 Na1 Nd1 122.53(10) 4_665 .
O1 Na1 Nd1 122.53(10) 1_655 .
O6 Na1 Nd1 42.71(10) . .
C10 Na1 Nd1 114.41(8) 1_655 .
C10 Na1 Nd1 114.41(8) 4_665 .
C6 Na1 Nd1 116.26(8) 4_665 .
C6 Na1 Nd1 116.26(8) 1_655 .

loop_
_geom_bond_atom_site_label_1
_geom_bond_atom_site_label_2
_geom_bond_distance
_geom_bond_site_symmetry_2
Nd1 O1 2.432(3) .
Nd1 O1 2.432(3) 4_565
Nd1 O9 2.461(4) .
Nd1 O10 2.474(4) .
Nd1 O8 2.488(3) .
Nd1 O8 2.488(3) 4_565
Nd1 O7 2.541(3) .
Nd1 O7 2.541(3) 4_565
Nd1 O6 2.619(5) .
Nd1 Na1 3.861(3) .
Nd1 Na1 3.884(3) 1_455
O1 C6 1.252(5) .
O1 Na1 2.590(4) 1_455
O2 C7 1.249(5) .
O4 C9 1.230(5) .
O7 Na1 2.486(4) .
O9 H9 0.8200 .
O6 Na1 2.846(5) .
O8 H8 0.8200 .
O3 C8 1.254(6) .
O5 C10 1.244(6) .
O5 Na1 2.463(4) 1_455
O10 H10 0.8200 .
C8 C7 1.464(6) .
C8 C9 1.473(6) .
C7 C6 1.464(6) .
C9 C10 1.468(6) .
C6 C10 1.469(6) .
C6 Na1 3.127(4) 1_455
C10 Na1 3.071(4) 1_455
Na1 O5 2.463(4) 1_655
Na1 O5 2.463(4) 4_665
Na1 O7 2.486(4) 4_565
Na1 O1 2.590(4) 4_665
Na1 O1 2.590(4) 1_655
Na1 C10 3.071(4) 1_655
Na1 C10 3.071(4) 4_665
Na1 C6 3.127(4) 4_665
Na1 C6 3.127(4) 1_655

loop_
_geom_torsion_atom_site_label_1
_geom_torsion_atom_site_label_2
_geom_torsion_atom_site_label_3
_geom_torsion_atom_site_label_4
_geom_torsion
_geom_torsion_site_symmetry_1
_geom_torsion_site_symmetry_4
O1 Nd1 O1 C6 152.9(6) 4_565 .
O9 Nd1 O1 C6 -46.2(7) . .
O10 Nd1 O1 C6 -135.7(7) . .
O8 Nd1 O1 C6 -159.9(6) . .
O8 Nd1 O1 C6 -59.7(7) 4_565 .
O7 Nd1 O1 C6 79.9(7) . .
O7 Nd1 O1 C6 13.9(7) 4_565 .
O6 Nd1 O1 C6 78.3(7) . .
Na1 Nd1 O1 C6 46.8(7) . .
Na1 Nd1 O1 C6 167.6(7) 1_455 .
O1 Nd1 O1 Na1 -14.71(16) 4_565 1_455
O9 Nd1 O1 Na1 146.23(17) . 1_455
O10 Nd1 O1 Na1 56.78(14) . 1_455
O8 Nd1 O1 Na1 32.6(2) . 1_455
O8 Nd1 O1 Na1 132.75(14) 4_565 1_455
O7 Nd1 O1 Na1 -87.67(16) . 1_455
O7 Nd1 O1 Na1 -153.65(13) 4_565 1_455
O6 Nd1 O1 Na1 -89.26(13) . 1_455
Na1 Nd1 O1 Na1 -120.78(11) . 1_455
O1 Nd1 O7 Na1 -54.96(19) . .
O1 Nd1 O7 Na1 -125.58(13) 4_565 .
O9 Nd1 O7 Na1 91.16(13) . .
O10 Nd1 O7 Na1 -174.7(2) . .
O8 Nd1 O7 Na1 163.57(15) . .
O8 Nd1 O7 Na1 60.75(19) 4_565 .
O7 Nd1 O7 Na1 14.41(16) 4_565 .
O6 Nd1 O7 Na1 -53.28(12) . .
Na1 Nd1 O7 Na1 -105.51(12) 1_455 .
O1 Nd1 O6 Na1 -137.67(8) . .
O1 Nd1 O6 Na1 137.67(8) 4_565 .
O9 Nd1 O6 Na1 0.0 . .
O10 Nd1 O6 Na1 180.0 . .
O8 Nd1 O6 Na1 87.70(12) . .
O8 Nd1 O6 Na1 -87.70(12) 4_565 .
O7 Nd1 O6 Na1 43.54(8) . .
O7 Nd1 O6 Na1 -43.54(8) 4_565 .
Na1 Nd1 O6 Na1 180.0 1_455 .
O3 C8 C7 O2 -3.9(7) . .
C9 C8 C7 O2 178.7(4) . .
O3 C8 C7 C6 173.5(4) . .
C9 C8 C7 C6 -3.9(4) . .
O3 C8 C9 O4 -0.2(7) . .
C7 C8 C9 O4 177.2(4) . .
O3 C8 C9 C10 -178.1(4) . .
C7 C8 C9 C10 -0.7(4) . .
Nd1 O1 C6 C7 41.0(9) . .
Na1 O1 C6 C7 -151.6(4) 1_455 .
Nd1 O1 C6 C10 -138.8(5) . .
Na1 O1 C6 C10 28.6(4) 1_455 .
Nd1 O1 C6 Na1 -167.5(7) . 1_455
O2 C7 C6 O1 4.6(7) . .
C8 C7 C6 O1 -172.7(4) . .
O2 C7 C6 C10 -175.5(4) . .
C8 C7 C6 C10 7.1(4) . .
O2 C7 C6 Na1 -82.6(8) . 1_455
C8 C7 C6 Na1 100.0(7) . 1_455
Na1 O5 C10 C9 159.0(3) 1_455 .
Na1 O5 C10 C6 -24.8(5) 1_455 .
O4 C9 C10 O5 3.8(7) . .
C8 C9 C10 O5 -178.2(4) . .
O4 C9 C10 C6 -172.9(4) . .
C8 C9 C10 C6 5.1(4) . .
O4 C9 C10 Na1 77.4(12) . 1_455
C8 C9 C10 Na1 -104.7(10) . 1_455
O1 C6 C10 O5 -4.5(6) . .
C7 C6 C10 O5 175.6(4) . .
Na1 C6 C10 O5 19.1(4) 1_455 .
O1 C6 C10 C9 172.3(4) . .
C7 C6 C10 C9 -7.6(4) . .
Na1 C6 C10 C9 -164.1(3) 1_455 .
O1 C6 C10 Na1 -23.7(3) . 1_455
C7 C6 C10 Na1 156.5(3) . 1_455
Nd1 O7 Na1 O5 49.1(3) . 1_655
Nd1 O7 Na1 O5 138.40(12) . 4_665
Nd1 O7 Na1 O7 -14.62(16) . 4_565
Nd1 O7 Na1 O1 -152.52(12) . 4_665
Nd1 O7 Na1 O1 -88.80(17) . 1_655
Nd1 O7 Na1 O6 49.09(11) . .
Nd1 O7 Na1 C10 0.2(4) . 1_655
Nd1 O7 Na1 C10 158.96(13) . 4_665
Nd1 O7 Na1 C6 -172.84(13) . 4_665
Nd1 O7 Na1 C6 -56.1(3) . 1_655
Nd1 O6 Na1 O5 133.82(10) . 1_655
Nd1 O6 Na1 O5 -133.82(10) . 4_665
Nd1 O6 Na1 O7 46.16(9) . 4_565
Nd1 O6 Na1 O7 -46.16(9) . .
Nd1 O6 Na1 O1 -83.5(2) . 4_665
Nd1 O6 Na1 O1 83.5(2) . 1_655
Nd1 O6 Na1 C10 114.75(10) . 1_655
Nd1 O6 Na1 C10 -114.75(10) . 4_665
Nd1 O6 Na1 C6 -95.76(14) . 4_665
Nd1 O6 Na1 C6 95.76(14) . 1_655
O1 Nd1 Na1 O5 -11.02(15) . 1_655
O1 Nd1 Na1 O5 -96.07(14) 4_565 1_655
O9 Nd1 Na1 O5 126.45(12) . 1_655
O8 Nd1 Na1 O5 -171.66(13) . 1_655
O8 Nd1 Na1 O5 64.57(16) 4_565 1_655
O7 Nd1 Na1 O5 -154.79(19) . 1_655
O7 Nd1 Na1 O5 47.70(14) 4_565 1_655
O6 Nd1 Na1 O5 -53.55(12) . 1_655
Na1 Nd1 Na1 O5 -53.55(12) 1_455 1_655
O1 Nd1 Na1 O5 96.07(14) . 4_665
O1 Nd1 Na1 O5 11.02(15) 4_565 4_665
O9 Nd1 Na1 O5 -126.45(12) . 4_665
O8 Nd1 Na1 O5 -64.57(16) . 4_665
O8 Nd1 Na1 O5 171.66(13) 4_565 4_665
O7 Nd1 Na1 O5 -47.70(14) . 4_665
O7 Nd1 Na1 O5 154.79(19) 4_565 4_665
O6 Nd1 Na1 O5 53.55(12) . 4_665
Na1 Nd1 Na1 O5 53.55(12) 1_455 4_665
O1 Nd1 Na1 O7 -58.72(15) . 4_565
O1 Nd1 Na1 O7 -143.77(15) 4_565 4_565
O9 Nd1 Na1 O7 78.76(12) . 4_565
O8 Nd1 Na1 O7 140.65(14) . 4_565
O8 Nd1 Na1 O7 16.87(15) 4_565 4_565
O7 Nd1 Na1 O7 157.5(2) . 4_565
O6 Nd1 Na1 O7 -101.24(12) . 4_565
Na1 Nd1 Na1 O7 -101.24(12) 1_455 4_565
O1 Nd1 Na1 O7 143.77(15) . .
O1 Nd1 Na1 O7 58.72(15) 4_565 .
O9 Nd1 Na1 O7 -78.76(12) . .
O8 Nd1 Na1 O7 -16.87(15) . .
O8 Nd1 Na1 O7 -140.65(14) 4_565 .
O7 Nd1 Na1 O7 -157.5(2) 4_565 .
O6 Nd1 Na1 O7 101.24(12) . .
Na1 Nd1 Na1 O7 101.24(12) 1_455 .
O1 Nd1 Na1 O1 176.91(13) . 4_665
O1 Nd1 Na1 O1 91.86(14) 4_565 4_665
O9 Nd1 Na1 O1 -45.62(11) . 4_665
O8 Nd1 Na1 O1 16.27(14) . 4_665
O8 Nd1 Na1 O1 -107.51(13) 4_565 4_665
O7 Nd1 Na1 O1 33.14(14) . 4_665
O7 Nd1 Na1 O1 -124.37(18) 4_565 4_665
O6 Nd1 Na1 O1 134.38(10) . 4_665
Na1 Nd1 Na1 O1 134.38(11) 1_455 4_665
O1 Nd1 Na1 O1 -91.86(14) . 1_655
O1 Nd1 Na1 O1 -176.91(13) 4_565 1_655
O9 Nd1 Na1 O1 45.62(11) . 1_655
O8 Nd1 Na1 O1 107.51(13) . 1_655
O8 Nd1 Na1 O1 -16.27(14) 4_565 1_655
O7 Nd1 Na1 O1 124.37(18) . 1_655
O7 Nd1 Na1 O1 -33.14(14) 4_565 1_655
O6 Nd1 Na1 O1 -134.38(11) . 1_655
Na1 Nd1 Na1 O1 -134.38(11) 1_455 1_655
O1 Nd1 Na1 O6 42.52(8) . .
O1 Nd1 Na1 O6 -42.52(8) 4_565 .
O9 Nd1 Na1 O6 180.0 . .
O8 Nd1 Na1 O6 -118.11(8) . .
O8 Nd1 Na1 O6 118.11(8) 4_565 .
O7 Nd1 Na1 O6 -101.24(12) . .
O7 Nd1 Na1 O6 101.24(12) 4_565 .
Na1 Nd1 Na1 O6 0.0 1_455 .
O1 Nd1 Na1 C10 -36.16(15) . 1_655
O1 Nd1 Na1 C10 -121.21(14) 4_565 1_655
O9 Nd1 Na1 C10 101.32(12) . 1_655
O8 Nd1 Na1 C10 163.21(13) . 1_655
O8 Nd1 Na1 C10 39.43(16) 4_565 1_655
O7 Nd1 Na1 C10 -179.93(19) . 1_655
O7 Nd1 Na1 C10 22.56(14) 4_565 1_655
O6 Nd1 Na1 C10 -78.68(12) . 1_655
Na1 Nd1 Na1 C10 -78.68(12) 1_455 1_655
O1 Nd1 Na1 C10 121.21(14) . 4_665
O1 Nd1 Na1 C10 36.16(15) 4_565 4_665
O9 Nd1 Na1 C10 -101.32(12) . 4_665
O8 Nd1 Na1 C10 -39.43(16) . 4_665
O8 Nd1 Na1 C10 -163.21(13) 4_565 4_665
O7 Nd1 Na1 C10 -22.56(14) . 4_665
O7 Nd1 Na1 C10 179.93(19) 4_565 4_665
O6 Nd1 Na1 C10 78.68(12) . 4_665
Na1 Nd1 Na1 C10 78.68(12) 1_455 4_665
O1 Nd1 Na1 C6 151.52(13) . 4_665
O1 Nd1 Na1 C6 66.48(15) 4_565 4_665
O9 Nd1 Na1 C6 -71.00(12) . 4_665
O8 Nd1 Na1 C6 -9.11(15) . 4_665
O8 Nd1 Na1 C6 -132.89(13) 4_565 4_665
O7 Nd1 Na1 C6 7.76(14) . 4_665
O7 Nd1 Na1 C6 -149.76(19) 4_565 4_665
O6 Nd1 Na1 C6 109.00(11) . 4_665
Na1 Nd1 Na1 C6 109.00(12) 1_455 4_665
O1 Nd1 Na1 C6 -66.48(15) . 1_655
O1 Nd1 Na1 C6 -151.52(13) 4_565 1_655
O9 Nd1 Na1 C6 71.00(12) . 1_655
O8 Nd1 Na1 C6 132.89(13) . 1_655
O8 Nd1 Na1 C6 9.11(15) 4_565 1_655
O7 Nd1 Na1 C6 149.76(19) . 1_655
O7 Nd1 Na1 C6 -7.76(14) 4_565 1_655
O6 Nd1 Na1 C6 -109.00(12) . 1_655
Na1 Nd1 Na1 C6 -109.00(12) 1_455 1_655
